data_7029909
loop_
_publ_author_name
'Schweinfurth, David'
'Su, Cheng-Yong'
'Wei, Shi-Chao'
'Braunstein, Pierre'
'Sarkar, Biprajit'

_publ_section_title
;
 Nickel complexes with &quot;click&quot;-derived pyridyl-triazole ligands:
 weak intermolecular interactions and catalytic ethylene oligomerisation.
;
_journal_issue 41
_journal_name_full 'Dalton transactions (Cambridge, England : 2003)'
_journal_page_first 12984
_journal_page_last 12990
_journal_paper_doi 10.1039/c2dt31805a
_journal_volume 41
_journal_year 2012
_chemical_formula_sum 'C26 H32 Br2 N8 Ni'
_chemical_formula_weight 675.12
_chemical_name_systematic
;
?
;
_space_group_IT_number 61
_symmetry_cell_setting orthorhombic
_symmetry_space_group_name_Hall '-P 2ac 2ab'
_symmetry_space_group_name_H-M 'P b c a'
_atom_sites_solution_hydrogens geom
_atom_sites_solution_primary direct
_atom_sites_solution_secondary difmap
_audit_creation_method SHELXL-97
_cell_angle_alpha 90.00
_cell_angle_beta 90.00
_cell_angle_gamma 90.00
_cell_formula_units_Z 4
_cell_length_a 13.0158(2)
_cell_length_b 9.8575(2)
_cell_length_c 20.8946(5)
_cell_measurement_reflns_used 4154
_cell_measurement_temperature 150(2)
_cell_measurement_theta_max 62.5099
_cell_measurement_theta_min 3.3929
_cell_volume 2680.85(9)
_computing_cell_refinement
;
CrysAlisPro, Oxford Diffraction Ltd.,
Version 1.171.34.44 (release 25-10-2010 CrysAlis171 .NET)
(compiled Oct 25 2010,18:11:34)
;
_computing_data_collection
;
CrysAlisPro, Oxford Diffraction Ltd.,
Version 1.171.34.44 (release 25-10-2010 CrysAlis171 .NET)
(compiled Oct 25 2010,18:11:34)
;
_computing_data_reduction
;
CrysAlisPro, Oxford Diffraction Ltd.,
Version 1.171.34.44 (release 25-10-2010 CrysAlis171 .NET)
(compiled Oct 25 2010,18:11:34)
;
_computing_structure_refinement 'SHELXL-97 (Sheldrick, 1997)'
_computing_structure_solution 'SHELXS-97 (Sheldrick, 1990)'
_diffrn_ambient_temperature 150(2)
_diffrn_detector_area_resol_mean 16.0855
_diffrn_measured_fraction_theta_full 0.985
_diffrn_measured_fraction_theta_max 0.985
_diffrn_measurement_device_type 'Xcalibur, Sapphire3, Gemini ultra'
_diffrn_measurement_method '\f and \w scans'
_diffrn_radiation_monochromator mirror
_diffrn_radiation_source 'Enhance Ultra (Cu) X-ray Source'
_diffrn_radiation_type CuK\a
_diffrn_radiation_wavelength 1.54178
_diffrn_reflns_av_R_equivalents 0.0281
_diffrn_reflns_av_sigmaI/netI 0.0260
_diffrn_reflns_limit_h_max 9
_diffrn_reflns_limit_h_min -14
_diffrn_reflns_limit_k_max 11
_diffrn_reflns_limit_k_min -9
_diffrn_reflns_limit_l_max 23
_diffrn_reflns_limit_l_min -19
_diffrn_reflns_number 6634
_diffrn_reflns_theta_full 62.60
_diffrn_reflns_theta_max 62.60
_diffrn_reflns_theta_min 4.23
_exptl_absorpt_coefficient_mu 4.790
_exptl_absorpt_correction_T_max 0.4793
_exptl_absorpt_correction_T_min 0.3806
_exptl_absorpt_correction_type multi-scan
_exptl_absorpt_process_details
;
CrysAlisPro, Oxford Diffraction Ltd.,
Version 1.171.34.44 (release 25-10-2010 CrysAlis171 .NET)
(compiled Oct 25 2010,18:11:34)
Empirical absorption correction using spherical harmonics,
implemented in SCALE3 ABSPACK scaling algorithm.
;
_exptl_crystal_colour Colorless
_exptl_crystal_density_diffrn 1.673
_exptl_crystal_density_method 'not measured'
_exptl_crystal_description Block
_exptl_crystal_F_000 1368
_exptl_crystal_size_max 0.25
_exptl_crystal_size_mid 0.20
_exptl_crystal_size_min 0.18
_refine_diff_density_max 0.432
_refine_diff_density_min -0.331
_refine_diff_density_rms 0.066
_refine_ls_extinction_method none
_refine_ls_goodness_of_fit_ref 1.018
_refine_ls_hydrogen_treatment constr
_refine_ls_matrix_type full
_refine_ls_number_parameters 169
_refine_ls_number_reflns 2115
_refine_ls_number_restraints 0
_refine_ls_restrained_S_all 1.018
_refine_ls_R_factor_all 0.0269
_refine_ls_R_factor_gt 0.0238
_refine_ls_shift/su_max 0.001
_refine_ls_shift/su_mean 0.000
_refine_ls_structure_factor_coef Fsqd
_refine_ls_weighting_details 'calc w=1/[\s^2^(Fo^2^)+(0.0388P)^2^+0.0000P] where P=(Fo^2^+2Fc^2^)/3'
_refine_ls_weighting_scheme calc
_refine_ls_wR_factor_gt 0.0591
_refine_ls_wR_factor_ref 0.0616
_reflns_number_gt 1919
_reflns_number_total 2115
_reflns_threshold_expression >2sigma(I)
_cod_data_source_file c2dt31805a.txt
_cod_data_source_block ni
_cod_depositor_comments
;
The following automatic conversions were performed:

'_symmetry_cell_setting' value 'ORTHORHOMBIC' changed to
'orthorhombic' according to
/usr/data/users/saulius/automatic-downloads/retrospective/RSC/lib/dictionaries/cif_core.dic
dictionary named 'cif_core.dic' version 2.4.2 from
2011-04-26.

'_refine_ls_hydrogen_treatment' value 'Constr' changed
to 'constr' according to
/usr/data/users/saulius/automatic-downloads/retrospective/RSC/lib/dictionaries/cif_core.dic
dictionary named 'cif_core.dic' version 2.4.2 from 2011-04-26.

Automatic conversion script
Id: cif_fix_values 2281 2013-09-26 08:29:07Z andrius 

2018-11-08
Z value and formula fixed to values more according to usual
chemical conventions.                 miguel
;
_cod_original_formula_sum 'C52 H64 Br4 N16 Ni2'
_cod_original_formula_weight 1350.25
_cod_original_formula_units_Z 2
_cod_original_sg_symbol_H-M Pbca
_cod_database_code 7029909

loop_
_symmetry_equiv_pos_as_xyz
'x, y, z'
'-x+1/2, -y, z+1/2'
'-x, y+1/2, -z+1/2'
'x+1/2, -y+1/2, -z'
'-x, -y, -z'
'x-1/2, y, -z-1/2'
'x, -y-1/2, z-1/2'
'-x-1/2, y-1/2, z'

loop_
_atom_site_label
_atom_site_type_symbol
_atom_site_fract_x
_atom_site_fract_y
_atom_site_fract_z
_atom_site_U_iso_or_equiv
_atom_site_adp_type
_atom_site_occupancy
_atom_site_symmetry_multiplicity
_atom_site_calc_flag
_atom_site_refinement_flags
Ni1 Ni 0.5000 0.0000 0.5000 0.01841(14) Uani 1 2 d S
Br1 Br 0.526293(16) 0.16216(2) 0.403171(11) 0.02311(11) Uani 1 1 d .
N1 N 0.34529(13) -0.02131(16) 0.47639(9) 0.0197(4) Uani 1 1 d .
N2 N 0.43632(13) 0.15875(16) 0.55245(9) 0.0202(4) Uani 1 1 d .
N3 N 0.46888(13) 0.25449(19) 0.59105(9) 0.0229(4) Uani 1 1 d .
N4 N 0.38443(14) 0.32033(17) 0.61180(9) 0.0214(4) Uani 1 1 d .
C1 C 0.30543(17) -0.1126(2) 0.43603(10) 0.0215(4) Uani 1 1 d .
H1A H 0.3505 -0.1746 0.4154 0.026 Uiso 1 1 calc R
C2 C 0.20120(17) -0.1206(2) 0.42304(11) 0.0248(5) Uani 1 1 d .
H2A H 0.1753 -0.1869 0.3942 0.030 Uiso 1 1 calc R
C3 C 0.13541(17) -0.0299(2) 0.45292(11) 0.0258(5) Uani 1 1 d .
H3A H 0.0636 -0.0339 0.4451 0.031 Uiso 1 1 calc R
C4 C 0.17518(16) 0.0663(2) 0.49420(11) 0.0224(5) Uani 1 1 d .
H4A H 0.1315 0.1304 0.5145 0.027 Uiso 1 1 calc R
C5 C 0.28089(16) 0.06734(19) 0.50542(10) 0.0200(4) Uani 1 1 d .
C6 C 0.33193(16) 0.16343(19) 0.54749(11) 0.0197(4) Uani 1 1 d .
C7 C 0.29825(16) 0.2678(2) 0.58576(10) 0.0217(5) Uani 1 1 d .
H7A H 0.2294 0.2966 0.5924 0.026 Uiso 1 1 calc R
C8 C 0.39515(16) 0.4415(2) 0.65390(11) 0.0229(5) Uani 1 1 d .
H8A H 0.4116 0.5215 0.6263 0.027 Uiso 1 1 calc R
C9 C 0.29356(17) 0.4696(2) 0.68815(12) 0.0293(5) Uani 1 1 d .
H9A H 0.2740 0.3902 0.7145 0.035 Uiso 1 1 calc R
H9B H 0.2386 0.4856 0.6563 0.035 Uiso 1 1 calc R
C10 C 0.30610(19) 0.5948(2) 0.73087(12) 0.0338(6) Uani 1 1 d .
H10A H 0.3200 0.6752 0.7038 0.041 Uiso 1 1 calc R
H10B H 0.2413 0.6113 0.7545 0.041 Uiso 1 1 calc R
C11 C 0.39338(19) 0.5767(2) 0.77836(12) 0.0335(6) Uani 1 1 d .
H11A H 0.3768 0.5014 0.8080 0.040 Uiso 1 1 calc R
H11B H 0.4013 0.6605 0.8040 0.040 Uiso 1 1 calc R
C12 C 0.49368(19) 0.5460(2) 0.74382(13) 0.0318(5) Uani 1 1 d .
H12A H 0.5486 0.5296 0.7757 0.038 Uiso 1 1 calc R
H12B H 0.5139 0.6253 0.7176 0.038 Uiso 1 1 calc R
C13 C 0.48282(17) 0.4220(2) 0.70083(13) 0.0292(5) Uani 1 1 d .
H13A H 0.5476 0.4073 0.6770 0.035 Uiso 1 1 calc R
H13B H 0.4696 0.3407 0.7274 0.035 Uiso 1 1 calc R

loop_
_atom_site_aniso_label
_atom_site_aniso_U_11
_atom_site_aniso_U_22
_atom_site_aniso_U_33
_atom_site_aniso_U_23
_atom_site_aniso_U_13
_atom_site_aniso_U_12
Ni1 0.0113(2) 0.0188(3) 0.0251(3) -0.00316(19) 0.00025(19) 0.0004(2)
Br1 0.01599(15) 0.02450(15) 0.02884(17) 0.00136(8) 0.00000(8) -0.00112(8)
N1 0.0161(9) 0.0203(8) 0.0227(10) -0.0004(7) 0.0020(7) -0.0002(7)
N2 0.0134(9) 0.0199(9) 0.0273(10) -0.0022(7) -0.0001(7) 0.0013(7)
N3 0.0157(9) 0.0225(10) 0.0304(11) -0.0054(7) 0.0004(7) 0.0024(7)
N4 0.0157(9) 0.0210(9) 0.0275(10) -0.0032(7) 0.0004(7) 0.0020(7)
C1 0.0206(11) 0.0202(10) 0.0236(12) 0.0005(8) 0.0019(9) 0.0022(9)
C2 0.0218(11) 0.0248(11) 0.0280(12) -0.0023(9) -0.0035(9) -0.0045(9)
C3 0.0156(10) 0.0278(11) 0.0339(13) 0.0033(9) -0.0037(9) -0.0011(9)
C4 0.0140(10) 0.0240(11) 0.0293(12) 0.0008(9) -0.0003(9) 0.0015(8)
C5 0.0183(11) 0.0183(10) 0.0234(12) 0.0024(8) 0.0025(8) 0.0001(8)
C6 0.0138(10) 0.0200(10) 0.0254(12) 0.0011(8) 0.0013(9) 0.0003(8)
C7 0.0142(10) 0.0257(11) 0.0252(12) -0.0010(8) 0.0000(8) 0.0001(9)
C8 0.0212(11) 0.0190(10) 0.0283(12) -0.0034(8) 0.0010(9) 0.0005(9)
C9 0.0207(11) 0.0307(12) 0.0364(14) -0.0084(10) 0.0014(10) 0.0024(10)
C10 0.0295(12) 0.0323(13) 0.0397(15) -0.0124(10) 0.0042(11) 0.0035(10)
C11 0.0393(14) 0.0327(12) 0.0285(13) -0.0062(10) 0.0030(11) -0.0047(11)
C12 0.0307(12) 0.0309(12) 0.0338(15) -0.0060(10) -0.0058(11) -0.0032(10)
C13 0.0231(12) 0.0288(12) 0.0357(14) -0.0050(10) -0.0018(10) 0.0011(9)

loop_
_atom_type_symbol
_atom_type_description
_atom_type_scat_dispersion_real
_atom_type_scat_dispersion_imag
_atom_type_scat_source
C C 0.0181 0.0091 'International Tables Vol C Tables 4.2.6.8 and 6.1.1.4'
H H 0.0000 0.0000 'International Tables Vol C Tables 4.2.6.8 and 6.1.1.4'
N N 0.0311 0.0180 'International Tables Vol C Tables 4.2.6.8 and 6.1.1.4'
Ni Ni -3.0029 0.5091 'International Tables Vol C Tables 4.2.6.8 and 6.1.1.4'
Br Br -0.6763 1.2805 'International Tables Vol C Tables 4.2.6.8 and 6.1.1.4'

loop_
_geom_angle_atom_site_label_1
_geom_angle_atom_site_label_2
_geom_angle_atom_site_label_3
_geom_angle
_geom_angle_site_symmetry_1
_geom_angle_site_symmetry_3
N2 Ni1 N2 180.00(9) 5_656 .
N2 Ni1 N1 100.62(7) 5_656 .
N2 Ni1 N1 79.38(7) . .
N2 Ni1 N1 79.38(7) 5_656 5_656
N2 Ni1 N1 100.62(7) . 5_656
N1 Ni1 N1 180.00(10) . 5_656
N2 Ni1 Br1 90.01(5) 5_656 .
N2 Ni1 Br1 89.99(5) . .
N1 Ni1 Br1 90.28(5) . .
N1 Ni1 Br1 89.72(5) 5_656 .
N2 Ni1 Br1 89.99(5) 5_656 5_656
N2 Ni1 Br1 90.01(5) . 5_656
N1 Ni1 Br1 89.72(5) . 5_656
N1 Ni1 Br1 90.28(5) 5_656 5_656
Br1 Ni1 Br1 180.0 . 5_656
C1 N1 C5 118.44(18) . .
C1 N1 Ni1 126.27(14) . .
C5 N1 Ni1 115.28(14) . .
N3 N2 C6 110.15(17) . .
N3 N2 Ni1 137.36(14) . .
C6 N2 Ni1 112.46(13) . .
N2 N3 N4 106.31(16) . .
N3 N4 C7 111.28(17) . .
N3 N4 C8 119.97(17) . .
C7 N4 C8 128.57(18) . .
N1 C1 C2 122.8(2) . .
N1 C1 H1A 118.6 . .
C2 C1 H1A 118.6 . .
C1 C2 C3 118.7(2) . .
C1 C2 H2A 120.7 . .
C3 C2 H2A 120.7 . .
C4 C3 C2 119.5(2) . .
C4 C3 H3A 120.3 . .
C2 C3 H3A 120.3 . .
C3 C4 C5 118.6(2) . .
C3 C4 H4A 120.7 . .
C5 C4 H4A 120.7 . .
N1 C5 C4 122.0(2) . .
N1 C5 C6 114.11(18) . .
C4 C5 C6 123.86(19) . .
N2 C6 C7 107.39(18) . .
N2 C6 C5 118.67(18) . .
C7 C6 C5 133.94(19) . .
N4 C7 C6 104.87(18) . .
N4 C7 H7A 127.6 . .
C6 C7 H7A 127.6 . .
N4 C8 C13 110.53(17) . .
N4 C8 C9 109.92(17) . .
C13 C8 C9 111.8(2) . .
N4 C8 H8A 108.2 . .
C13 C8 H8A 108.2 . .
C9 C8 H8A 108.2 . .
C8 C9 C10 109.07(19) . .
C8 C9 H9A 109.9 . .
C10 C9 H9A 109.9 . .
C8 C9 H9B 109.9 . .
C10 C9 H9B 109.9 . .
H9A C9 H9B 108.3 . .
C11 C10 C9 111.4(2) . .
C11 C10 H10A 109.3 . .
C9 C10 H10A 109.3 . .
C11 C10 H10B 109.3 . .
C9 C10 H10B 109.3 . .
H10A C10 H10B 108.0 . .
C10 C11 C12 110.8(2) . .
C10 C11 H11A 109.5 . .
C12 C11 H11A 109.5 . .
C10 C11 H11B 109.5 . .
C12 C11 H11B 109.5 . .
H11A C11 H11B 108.1 . .
C11 C12 C13 111.1(2) . .
C11 C12 H12A 109.4 . .
C13 C12 H12A 109.4 . .
C11 C12 H12B 109.4 . .
C13 C12 H12B 109.4 . .
H12A C12 H12B 108.0 . .
C8 C13 C12 110.46(19) . .
C8 C13 H13A 109.6 . .
C12 C13 H13A 109.6 . .
C8 C13 H13B 109.6 . .
C12 C13 H13B 109.6 . .
H13A C13 H13B 108.1 . .

loop_
_geom_bond_atom_site_label_1
_geom_bond_atom_site_label_2
_geom_bond_distance
_geom_bond_site_symmetry_2
Ni1 N2 2.0825(17) 5_656
Ni1 N2 2.0825(17) .
Ni1 N1 2.0838(17) .
Ni1 N1 2.0838(17) 5_656
Ni1 Br1 2.6011(2) .
Ni1 Br1 2.6011(2) 5_656
N1 C1 1.338(3) .
N1 C5 1.354(3) .
N2 N3 1.312(3) .
N2 C6 1.363(3) .
N3 N4 1.348(3) .
N4 C7 1.350(3) .
N4 C8 1.490(3) .
C1 C2 1.386(3) .
C1 H1A 0.9500 .
C2 C3 1.386(3) .
C2 H2A 0.9500 .
C3 C4 1.383(3) .
C3 H3A 0.9500 .
C4 C5 1.396(3) .
C4 H4A 0.9500 .
C5 C6 1.453(3) .
C6 C7 1.375(3) .
C7 H7A 0.9500 .
C8 C13 1.517(3) .
C8 C9 1.529(3) .
C8 H8A 1.0000 .
C9 C10 1.532(3) .
C9 H9A 0.9900 .
C9 H9B 0.9900 .
C10 C11 1.519(4) .
C10 H10A 0.9900 .
C10 H10B 0.9900 .
C11 C12 1.522(4) .
C11 H11A 0.9900 .
C11 H11B 0.9900 .
C12 C13 1.523(3) .
C12 H12A 0.9900 .
C12 H12B 0.9900 .
C13 H13A 0.9900 .
C13 H13B 0.9900 .
